data_7129319
loop_
_publ_author_name
'Mati\<si\'c, Mateja'
'Gredi\<cak, Matija'

_publ_section_title
;
 Enantioselective construction of a tetrasubstituted stereocenter in
 isoindolinones via an organocatalyzed reaction between ketones and
 3-hydroxyisoindolinones
;
_journal_name_full 'Chemical Communications'
_journal_paper_doi 10.1039/D1CC05761H
_journal_year 2021
_chemical_absolute_configuration R,S
_chemical_formula_moiety 'C29 H18 F3 N O2'
_chemical_formula_sum 'C29 H18 F3 N O2'
_chemical_formula_weight 469.44
_space_group_crystal_system tetragonal
_space_group_IT_number 92
_space_group_name_Hall 'P 4abw 2nw'
_space_group_name_H-M_alt 'P 41 21 2'
_atom_sites_solution_hydrogens geom
_atom_sites_solution_primary dual
_audit_block_doi 10.5517/ccdc.csd.cc28l3bb
_audit_creation_date 2021-02-05
_audit_creation_method
;
Olex2 1.3
(compiled 2020.11.12 svn.r5f609507 for OlexSys, GUI svn.r6226)
;
_audit_update_record
;
2021-08-12 deposited with the CCDC.	2021-11-22 downloaded from the CCDC.
;
_cell_angle_alpha 90
_cell_angle_beta 90
_cell_angle_gamma 90
_cell_formula_units_Z 8
_cell_length_a 12.9864(2)
_cell_length_b 12.9864(2)
_cell_length_c 28.7740(6)
_cell_measurement_reflns_used 7242
_cell_measurement_temperature 293(2)
_cell_measurement_theta_max 75.181
_cell_measurement_theta_min 4.202
_cell_volume 4852.64(15)
_computing_molecular_graphics 'Olex2 1.3 (Dolomanov et al., 2009)'
_computing_publication_material 'Olex2 1.3 (Dolomanov et al., 2009)'
_computing_structure_refinement 'SHELXL 2018/3 (Sheldrick, 2015)'
_computing_structure_solution 'SHELXT 2018/2 (Sheldrick, 2018)'
_diffrn_ambient_temperature 293(2)
_diffrn_measured_fraction_theta_full 0.999
_diffrn_measured_fraction_theta_max 0.990
_diffrn_measurement_device_type Xcalibur
_diffrn_radiation_type CuK\a
_diffrn_radiation_wavelength 1.54184
_diffrn_reflns_av_R_equivalents 0.0426
_diffrn_reflns_av_unetI/netI 0.0248
_diffrn_reflns_Laue_measured_fraction_full 0.999
_diffrn_reflns_Laue_measured_fraction_max 0.990
_diffrn_reflns_limit_h_max 15
_diffrn_reflns_limit_h_min -11
_diffrn_reflns_limit_k_max 9
_diffrn_reflns_limit_k_min -14
_diffrn_reflns_limit_l_max 34
_diffrn_reflns_limit_l_min -33
_diffrn_reflns_number 25662
_diffrn_reflns_point_group_measured_fraction_full 0.999
_diffrn_reflns_point_group_measured_fraction_max 0.985
_diffrn_reflns_theta_full 67.684
_diffrn_reflns_theta_max 70.552
_diffrn_reflns_theta_min 3.734
_exptl_absorpt_coefficient_mu 0.807
_exptl_crystal_density_diffrn 1.285
_exptl_crystal_description needle
_exptl_crystal_F_000 1936
_refine_diff_density_max 0.349
_refine_diff_density_min -0.260
_refine_diff_density_rms 0.040
_refine_ls_abs_structure_details
;
 Flack x determined using 1322 quotients [(I+)-(I-)]/[(I+)+(I-)]
 (Parsons, Flack and Wagner, Acta Cryst. B69 (2013) 249-259).
;
_refine_ls_abs_structure_Flack 0.02(10)
_refine_ls_extinction_method none
_refine_ls_goodness_of_fit_ref 1.059
_refine_ls_hydrogen_treatment constr
_refine_ls_matrix_type full
_refine_ls_number_parameters 316
_refine_ls_number_reflns 4586
_refine_ls_number_restraints 0
_refine_ls_restrained_S_all 1.059
_refine_ls_R_factor_all 0.0679
_refine_ls_R_factor_gt 0.0569
_refine_ls_shift/su_max 0.000
_refine_ls_shift/su_mean 0.000
_refine_ls_structure_factor_coef Fsqd
_refine_ls_weighting_details 'w=1/[\s^2^(Fo^2^)+(0.1044P)^2^+0.6577P] where P=(Fo^2^+2Fc^2^)/3'
_refine_ls_weighting_scheme calc
_refine_ls_wR_factor_gt 0.1629
_refine_ls_wR_factor_ref 0.1775
_reflns_Friedel_coverage 0.692
_reflns_Friedel_fraction_full 0.999
_reflns_Friedel_fraction_max 0.977
_reflns_number_gt 3776
_reflns_number_total 4586
_reflns_threshold_expression 'I > 2\s(I)'
_cod_data_source_file d1cc05761h2.cif
_cod_data_source_block exp_812
_cod_original_cell_volume 4852.64(18)
_cod_database_code 7129319
_shelx_shelxl_version_number 2018/3
_shelx_space_group_comment
;
The symmetry employed for this shelxl refinement is uniquely defined
by the following loop, which should always be used as a source of
symmetry information in preference to the above space-group names.
They are only intended as comments.
;
_olex2_refinement_description
;
1. Fixed Uiso
 At 1.2 times of:
  All C(H) groups, All N(H) groups
2.a Ternary CH refined with riding coordinates:
 C006(H006)
2.b Aromatic/amide H refined with riding coordinates:
 N003(H003), C00D(H00D), C00E(H00E), C00H(H00H), C00I(H00I), C00J(H00J),
 C00K(H00K), C00L(H00L), C00M(H00M), C00N(H00N), C00O(H00O), C00Q(H00Q),
 C00S(H00S), C00T(H00T), C00V(H00V), C00W(H00W), C00Y(H00Y)
;
_olex2_submission_special_instructions 'No special instructions were received'

loop_
_space_group_symop_operation_xyz
'x, y, z'
'-x, -y, z+1/2'
'-y+1/2, x+1/2, z+1/4'
'y+1/2, -x+1/2, z+3/4'
'-x+1/2, y+1/2, -z+1/4'
'x+1/2, -y+1/2, -z+3/4'
'y, x, -z'
'-y, -x, -z+1/2'

loop_
_atom_site_label
_atom_site_type_symbol
_atom_site_fract_x
_atom_site_fract_y
_atom_site_fract_z
_atom_site_U_iso_or_equiv
_atom_site_adp_type
_atom_site_occupancy
_atom_site_site_symmetry_order
_atom_site_calc_flag
_atom_site_refinement_flags_posn
_atom_site_refinement_flags_adp
_atom_site_refinement_flags_occupancy
_atom_site_disorder_assembly
_atom_site_disorder_group
O001 O 0.1934(2) 0.7634(2) 0.30172(9) 0.0716(7) Uani 1 1 d . . . . .
O002 O 0.0693(2) 0.5935(2) 0.15676(8) 0.0753(8) Uani 1 1 d . . . . .
N003 N 0.1076(3) 0.6225(2) 0.23386(8) 0.0590(7) Uani 1 1 d . . . . .
H003 H 0.157738 0.664595 0.229374 0.071 Uiso 1 1 calc R U . . .
C004 C 0.1136(3) 0.7578(3) 0.32373(10) 0.0581(8) Uani 1 1 d . . . . .
C005 C 0.0737(3) 0.5906(3) 0.28028(10) 0.0569(8) Uani 1 1 d . . . . .
C006 C 0.0305(3) 0.6816(3) 0.30922(10) 0.0559(8) Uani 1 1 d . . . . .
H006 H 0.002292 0.652117 0.337860 0.067 Uiso 1 1 calc R U . . .
C007 C -0.0257(3) 0.5136(3) 0.22017(11) 0.0621(8) Uani 1 1 d . . . . .
C008 C -0.0128(3) 0.5168(3) 0.26786(11) 0.0592(8) Uani 1 1 d . . . . .
C009 C 0.0530(3) 0.5797(3) 0.19858(10) 0.0592(8) Uani 1 1 d . . . . .
C00A C -0.0559(3) 0.7423(3) 0.28643(11) 0.0601(8) Uani 1 1 d . . . . .
C00B C 0.0927(3) 0.8285(3) 0.36333(11) 0.0605(8) Uani 1 1 d . . . . .
C00C C 0.1591(3) 0.5319(3) 0.30578(11) 0.0608(8) Uani 1 1 d . . . . .
C00D C -0.0757(4) 0.4582(3) 0.29642(13) 0.0710(10) Uani 1 1 d . . . . .
H00D H -0.068155 0.459669 0.328552 0.085 Uiso 1 1 calc R U . . .
C00E C 0.0078(4) 0.8174(4) 0.39255(13) 0.0754(11) Uani 1 1 d . . . . .
H00E H -0.038374 0.763616 0.387898 0.090 Uiso 1 1 calc R U . . .
F00F F 0.4630(4) 0.3217(5) 0.3532(2) 0.187(2) Uani 1 1 d . . . . .
C00G C 0.3047(4) 0.4086(4) 0.35072(16) 0.0834(12) Uani 1 1 d . . . . .
C00H C -0.0360(4) 0.8142(3) 0.25213(15) 0.0759(10) Uani 1 1 d . . . . .
H00H H 0.030802 0.822648 0.241159 0.091 Uiso 1 1 calc R U . . .
C00I C 0.1705(4) 0.5336(4) 0.35391(13) 0.0843(13) Uani 1 1 d . . . . .
H00I H 0.128117 0.575917 0.371590 0.101 Uiso 1 1 calc R U . . .
C00J C -0.1558(4) 0.7308(4) 0.30207(15) 0.0771(11) Uani 1 1 d . . . . .
H00J H -0.170426 0.681947 0.324766 0.093 Uiso 1 1 calc R U . . .
C00K C -0.1502(4) 0.3974(4) 0.27544(16) 0.0809(12) Uani 1 1 d . . . . .
H00K H -0.192761 0.356851 0.293911 0.097 Uiso 1 1 calc R U . . .
C00L C -0.0999(4) 0.4549(4) 0.19966(14) 0.0794(12) Uani 1 1 d . . . . .
H00L H -0.108219 0.454463 0.167560 0.095 Uiso 1 1 calc R U . . .
C00M C 0.2254(4) 0.4689(4) 0.28108(14) 0.0791(11) Uani 1 1 d . . . . .
H00M H 0.221911 0.468337 0.248796 0.095 Uiso 1 1 calc R U . . .
C00N C 0.1605(4) 0.9088(4) 0.37060(16) 0.0814(12) Uani 1 1 d . . . . .
H00N H 0.217415 0.917072 0.351359 0.098 Uiso 1 1 calc R U . . .
C00O C 0.2962(4) 0.4072(5) 0.30306(17) 0.0931(14) Uani 1 1 d . . . . .
H00O H 0.338608 0.364253 0.285640 0.112 Uiso 1 1 calc R U . . .
C00Q C -0.1626(4) 0.3957(4) 0.22826(17) 0.0896(13) Uani 1 1 d . . . . .
H00Q H -0.213524 0.354542 0.215174 0.108 Uiso 1 1 calc R U . . .
F00R F 0.3401(5) 0.2426(5) 0.3774(3) 0.213(3) Uani 1 1 d . . . . .
C00S C -0.2338(4) 0.7907(5) 0.28449(19) 0.0987(16) Uani 1 1 d . . . . .
H00S H -0.300527 0.782797 0.295682 0.118 Uiso 1 1 calc R U . . .
C00T C 0.2434(4) 0.4738(5) 0.37585(16) 0.0943(15) Uani 1 1 d . . . . .
H00T H 0.251056 0.477741 0.407938 0.113 Uiso 1 1 calc R U . . .
C00U C 0.3766(5) 0.3374(6) 0.3750(3) 0.116(2) Uani 1 1 d . . . . .
C00V C 0.0594(6) 0.9656(5) 0.43542(19) 0.115(2) Uani 1 1 d . . . . .
H00V H 0.048302 1.011902 0.459588 0.137 Uiso 1 1 calc R U . . .
C00W C -0.0077(5) 0.8862(5) 0.42835(16) 0.0976(16) Uani 1 1 d . . . . .
H00W H -0.064312 0.878453 0.447846 0.117 Uiso 1 1 calc R U . . .
C00X C -0.1155(5) 0.8742(4) 0.23385(19) 0.0979(15) Uani 1 1 d . . . . .
C00Y C 0.1430(5) 0.9771(5) 0.4068(2) 0.114(2) Uani 1 1 d . . . . .
H00Y H 0.188597 1.031223 0.411794 0.137 Uiso 1 1 calc R U . . .
C00Z C -0.2140(5) 0.8619(5) 0.2506(2) 0.1038(17) Uani 1 1 d . . . . .
F1 F 0.3956(6) 0.3589(6) 0.4166(2) 0.249(4) Uani 1 1 d . . . . .

loop_
_atom_site_aniso_label
_atom_site_aniso_U_11
_atom_site_aniso_U_22
_atom_site_aniso_U_33
_atom_site_aniso_U_23
_atom_site_aniso_U_13
_atom_site_aniso_U_12
O001 0.0747(17) 0.0807(17) 0.0594(14) -0.0082(12) 0.0151(12) -0.0150(14)
O002 0.102(2) 0.0827(18) 0.0411(11) -0.0011(11) 0.0082(12) -0.0048(15)
N003 0.0751(19) 0.0619(16) 0.0400(12) -0.0008(11) 0.0109(12) -0.0087(14)
C004 0.067(2) 0.064(2) 0.0425(15) 0.0030(13) 0.0014(14) -0.0008(17)
C005 0.071(2) 0.0617(19) 0.0382(13) 0.0034(13) 0.0058(13) -0.0014(16)
C006 0.068(2) 0.0580(18) 0.0416(14) 0.0009(13) 0.0069(13) -0.0034(16)
C007 0.079(2) 0.0588(19) 0.0485(15) -0.0041(13) 0.0041(15) -0.0026(17)
C008 0.074(2) 0.0544(18) 0.0497(15) 0.0005(13) 0.0075(14) -0.0007(16)
C009 0.075(2) 0.0600(19) 0.0427(15) -0.0016(13) 0.0053(14) 0.0029(16)
C00A 0.070(2) 0.0607(19) 0.0500(16) -0.0002(14) 0.0009(14) -0.0035(16)
C00B 0.071(2) 0.066(2) 0.0450(15) -0.0054(14) -0.0038(14) 0.0052(18)
C00C 0.071(2) 0.063(2) 0.0484(16) 0.0035(14) 0.0058(15) -0.0023(17)
C00D 0.091(3) 0.066(2) 0.0563(18) 0.0013(16) 0.0112(18) -0.011(2)
C00E 0.096(3) 0.079(3) 0.0512(18) -0.0032(17) 0.0085(19) 0.004(2)
F00F 0.125(3) 0.195(5) 0.240(6) 0.087(4) 0.020(4) 0.069(3)
C00G 0.077(3) 0.089(3) 0.084(3) 0.015(2) -0.004(2) 0.004(2)
C00H 0.086(3) 0.072(2) 0.070(2) 0.0142(19) 0.001(2) 0.000(2)
C00I 0.102(3) 0.099(3) 0.0512(18) 0.0106(19) 0.009(2) 0.028(3)
C00J 0.072(2) 0.089(3) 0.070(2) 0.006(2) 0.0040(18) -0.004(2)
C00K 0.091(3) 0.071(3) 0.082(3) 0.001(2) 0.016(2) -0.016(2)
C00L 0.096(3) 0.083(3) 0.059(2) -0.0103(18) 0.0004(19) -0.015(2)
C00M 0.086(3) 0.091(3) 0.060(2) -0.010(2) -0.0024(19) 0.014(2)
C00N 0.081(3) 0.085(3) 0.078(3) -0.024(2) -0.010(2) 0.004(2)
C00O 0.088(3) 0.105(4) 0.086(3) -0.013(3) -0.003(2) 0.021(3)
C00Q 0.101(3) 0.083(3) 0.085(3) -0.013(2) 0.002(2) -0.027(3)
F00R 0.205(6) 0.153(4) 0.280(7) 0.123(5) -0.078(5) -0.008(4)
C00S 0.075(3) 0.129(5) 0.092(3) 0.012(3) -0.006(2) 0.008(3)
C00T 0.103(4) 0.121(4) 0.059(2) 0.017(2) -0.002(2) 0.015(3)
C00U 0.099(4) 0.126(5) 0.122(5) 0.031(4) -0.013(4) 0.018(4)
C00V 0.153(6) 0.111(4) 0.080(3) -0.042(3) -0.007(3) 0.024(4)
C00W 0.129(5) 0.101(4) 0.063(2) -0.009(2) 0.020(3) 0.021(3)
C00X 0.109(4) 0.094(3) 0.091(3) 0.027(3) -0.009(3) 0.007(3)
C00Y 0.109(4) 0.115(5) 0.118(4) -0.059(4) -0.017(3) -0.002(3)
C00Z 0.094(4) 0.110(4) 0.107(4) 0.011(3) -0.023(3) 0.018(3)
F1 0.288(8) 0.295(8) 0.163(4) -0.061(5) -0.133(5) 0.181(7)

loop_
_atom_type_symbol
_atom_type_description
_atom_type_scat_dispersion_real
_atom_type_scat_dispersion_imag
_atom_type_scat_source
C C 0.0181 0.0091 'International Tables Vol C Tables 4.2.6.8 and 6.1.1.4'
H H 0.0000 0.0000 'International Tables Vol C Tables 4.2.6.8 and 6.1.1.4'
F F 0.0727 0.0534 'International Tables Vol C Tables 4.2.6.8 and 6.1.1.4'
N N 0.0311 0.0180 'International Tables Vol C Tables 4.2.6.8 and 6.1.1.4'
O O 0.0492 0.0322 'International Tables Vol C Tables 4.2.6.8 and 6.1.1.4'

loop_
_geom_angle_atom_site_label_1
_geom_angle_atom_site_label_2
_geom_angle_atom_site_label_3
_geom_angle
_geom_angle_site_symmetry_1
_geom_angle_site_symmetry_3
_geom_angle_publ_flag
C005 N003 H003 122.9 . . ?
C009 N003 H003 122.9 . . ?
C009 N003 C005 114.1(3) . . ?
O001 C004 C006 120.0(3) . . ?
O001 C004 C00B 121.1(3) . . ?
C00B C004 C006 118.8(3) . . ?
N003 C005 C006 112.5(3) . . ?
N003 C005 C008 100.7(3) . . ?
N003 C005 C00C 111.0(3) . . ?
C008 C005 C006 109.9(3) . . ?
C008 C005 C00C 109.4(3) . . ?
C00C C005 C006 112.6(3) . . ?
C004 C006 C005 112.7(3) . . ?
C004 C006 H006 106.8 . . ?
C005 C006 H006 106.8 . . ?
C00A C006 C004 107.8(3) . . ?
C00A C006 C005 115.5(3) . . ?
C00A C006 H006 106.8 . . ?
C008 C007 C009 108.5(3) . . ?
C00L C007 C008 122.2(3) . . ?
C00L C007 C009 129.3(3) . . ?
C007 C008 C005 110.0(3) . . ?
C007 C008 C00D 120.0(3) . . ?
C00D C008 C005 130.0(3) . . ?
O002 C009 N003 125.4(3) . . ?
O002 C009 C007 128.0(3) . . ?
N003 C009 C007 106.6(3) . . ?
C00H C00A C006 121.3(4) . . ?
C00J C00A C006 119.8(3) . . ?
C00J C00A C00H 118.7(4) . . ?
C00E C00B C004 122.8(4) . . ?
C00N C00B C004 117.7(4) . . ?
C00N C00B C00E 119.4(4) . . ?
C00I C00C C005 123.0(3) . . ?
C00M C00C C005 119.9(3) . . ?
C00M C00C C00I 117.0(4) . . ?
C008 C00D H00D 121.1 . . ?
C008 C00D C00K 117.8(3) . . ?
C00K C00D H00D 121.1 . . ?
C00B C00E H00E 120.0 . . ?
C00W C00E C00B 119.9(5) . . ?
C00W C00E H00E 120.0 . . ?
C00O C00G C00U 120.7(5) . . ?
C00T C00G C00O 119.2(4) . . ?
C00T C00G C00U 120.0(5) . . ?
C00A C00H H00H 119.7 . . ?
C00A C00H C00X 120.5(5) . . ?
C00X C00H H00H 119.7 . . ?
C00C C00I H00I 119.3 . . ?
C00T C00I C00C 121.4(4) . . ?
C00T C00I H00I 119.3 . . ?
C00A C00J H00J 119.6 . . ?
C00S C00J C00A 120.8(4) . . ?
C00S C00J H00J 119.6 . . ?
C00D C00K H00K 119.2 . . ?
C00Q C00K C00D 121.5(4) . . ?
C00Q C00K H00K 119.2 . . ?
C007 C00L H00L 121.1 . . ?
C007 C00L C00Q 117.9(4) . . ?
C00Q C00L H00L 121.1 . . ?
C00C C00M H00M 119.2 . . ?
C00O C00M C00C 121.7(4) . . ?
C00O C00M H00M 119.2 . . ?
C00B C00N H00N 120.2 . . ?
C00B C00N C00Y 119.5(5) . . ?
C00Y C00N H00N 120.2 . . ?
C00G C00O H00O 119.9 . . ?
C00M C00O C00G 120.3(5) . . ?
C00M C00O H00O 119.9 . . ?
C00K C00Q C00L 120.7(4) . . ?
C00K C00Q H00Q 119.7 . . ?
C00L C00Q H00Q 119.7 . . ?
C00J C00S H00S 119.8 . . ?
C00Z C00S C00J 120.4(5) . . ?
C00Z C00S H00S 119.8 . . ?
C00G C00T C00I 120.4(4) . . ?
C00G C00T H00T 119.8 . . ?
C00I C00T H00T 119.8 . . ?
F00F C00U C00G 114.2(6) . . ?
F00F C00U F00R 100.9(7) . . ?
F00R C00U C00G 112.2(6) . . ?
F1 C00U F00F 109.1(7) . . ?
F1 C00U C00G 115.7(7) . . ?
F1 C00U F00R 103.2(7) . . ?
C00W C00V H00V 120.1 . . ?
C00W C00V C00Y 119.9(5) . . ?
C00Y C00V H00V 120.1 . . ?
C00E C00W H00W 119.7 . . ?
C00V C00W C00E 120.5(5) . . ?
C00V C00W H00W 119.7 . . ?
C00Z C00X C00H 119.4(5) . . ?
C00N C00Y H00Y 119.6 . . ?
C00V C00Y C00N 120.7(6) . . ?
C00V C00Y H00Y 119.6 . . ?
C00S C00Z C00X 120.2(5) . . ?

loop_
_geom_bond_atom_site_label_1
_geom_bond_atom_site_label_2
_geom_bond_distance
_geom_bond_site_symmetry_2
_geom_bond_publ_flag
O001 C004 1.216(4) . ?
O002 C009 1.235(4) . ?
N003 H003 0.8600 . ?
N003 C005 1.466(4) . ?
N003 C009 1.358(5) . ?
C004 C006 1.522(5) . ?
C004 C00B 1.488(5) . ?
C005 C006 1.550(5) . ?
C005 C008 1.519(5) . ?
C005 C00C 1.533(5) . ?
C006 H006 0.9800 . ?
C006 C00A 1.520(5) . ?
C007 C008 1.383(5) . ?
C007 C009 1.472(5) . ?
C007 C00L 1.363(6) . ?
C008 C00D 1.386(5) . ?
C00A C00H 1.383(5) . ?
C00A C00J 1.381(6) . ?
C00B C00E 1.394(6) . ?
C00B C00N 1.381(6) . ?
C00C C00I 1.393(5) . ?
C00C C00M 1.384(6) . ?
C00D H00D 0.9300 . ?
C00D C00K 1.388(6) . ?
C00E H00E 0.9300 . ?
C00E C00W 1.378(6) . ?
F00F C00U 1.302(8) . ?
C00G C00O 1.376(7) . ?
C00G C00T 1.368(8) . ?
C00G C00U 1.489(8) . ?
C00H H00H 0.9300 . ?
C00H C00X 1.396(7) . ?
C00I H00I 0.9300 . ?
C00I C00T 1.377(7) . ?
C00J H00J 0.9300 . ?
C00J C00S 1.374(7) . ?
C00K H00K 0.9300 . ?
C00K C00Q 1.367(6) . ?
C00L H00L 0.9300 . ?
C00L C00Q 1.390(7) . ?
C00M H00M 0.9300 . ?
C00M C00O 1.374(7) . ?
C00N H00N 0.9300 . ?
C00N C00Y 1.387(7) . ?
C00O H00O 0.9300 . ?
C00Q H00Q 0.9300 . ?
F00R C00U 1.320(10) . ?
C00S H00S 0.9300 . ?
C00S C00Z 1.367(8) . ?
C00T H00T 0.9300 . ?
C00U F1 1.253(8) . ?
C00V H00V 0.9300 . ?
C00V C00W 1.366(10) . ?
C00V C00Y 1.371(10) . ?
C00W H00W 0.9300 . ?
C00X C00Z 1.377(9) . ?
C00Y H00Y 0.9300 . ?

loop_
_geom_torsion_atom_site_label_1
_geom_torsion_atom_site_label_2
_geom_torsion_atom_site_label_3
_geom_torsion_atom_site_label_4
_geom_torsion
_geom_torsion_site_symmetry_1
_geom_torsion_site_symmetry_2
_geom_torsion_site_symmetry_3
_geom_torsion_site_symmetry_4
_geom_torsion_publ_flag
O001 C004 C006 C005 23.1(4) . . . . ?
O001 C004 C006 C00A -105.5(4) . . . . ?
O001 C004 C00B C00E -172.7(4) . . . . ?
O001 C004 C00B C00N 8.0(6) . . . . ?
N003 C005 C006 C004 -69.8(4) . . . . ?
N003 C005 C006 C00A 54.7(4) . . . . ?
N003 C005 C008 C007 -2.3(4) . . . . ?
N003 C005 C008 C00D 178.6(4) . . . . ?
N003 C005 C00C C00I 149.4(4) . . . . ?
N003 C005 C00C C00M -34.5(5) . . . . ?
C004 C006 C00A C00H 49.0(4) . . . . ?
C004 C006 C00A C00J -126.8(4) . . . . ?
C004 C00B C00E C00W -179.4(4) . . . . ?
C004 C00B C00N C00Y 179.3(5) . . . . ?
C005 N003 C009 O002 -178.3(4) . . . . ?
C005 N003 C009 C007 0.4(4) . . . . ?
C005 C006 C00A C00H -78.1(5) . . . . ?
C005 C006 C00A C00J 106.2(4) . . . . ?
C005 C008 C00D C00K 179.3(4) . . . . ?
C005 C00C C00I C00T 175.1(5) . . . . ?
C005 C00C C00M C00O -173.5(5) . . . . ?
C006 C004 C00B C00E 10.7(5) . . . . ?
C006 C004 C00B C00N -168.6(4) . . . . ?
C006 C005 C008 C007 116.6(3) . . . . ?
C006 C005 C008 C00D -62.5(5) . . . . ?
C006 C005 C00C C00I 22.2(5) . . . . ?
C006 C005 C00C C00M -161.6(4) . . . . ?
C006 C00A C00H C00X -175.6(4) . . . . ?
C006 C00A C00J C00S 174.8(4) . . . . ?
C007 C008 C00D C00K 0.2(6) . . . . ?
C007 C00L C00Q C00K 0.5(8) . . . . ?
C008 C005 C006 C004 178.9(3) . . . . ?
C008 C005 C006 C00A -56.7(4) . . . . ?
C008 C005 C00C C00I -100.3(5) . . . . ?
C008 C005 C00C C00M 75.8(4) . . . . ?
C008 C007 C009 O002 176.7(4) . . . . ?
C008 C007 C009 N003 -1.9(4) . . . . ?
C008 C007 C00L C00Q -1.0(7) . . . . ?
C008 C00D C00K C00Q -0.8(8) . . . . ?
C009 N003 C005 C006 -115.9(3) . . . . ?
C009 N003 C005 C008 1.1(4) . . . . ?
C009 N003 C005 C00C 116.9(3) . . . . ?
C009 C007 C008 C005 2.7(4) . . . . ?
C009 C007 C008 C00D -178.1(3) . . . . ?
C009 C007 C00L C00Q 177.5(5) . . . . ?
C00A C00H C00X C00Z 0.7(8) . . . . ?
C00A C00J C00S C00Z 0.9(8) . . . . ?
C00B C004 C006 C005 -160.4(3) . . . . ?
C00B C004 C006 C00A 71.0(4) . . . . ?
C00B C00E C00W C00V 0.2(8) . . . . ?
C00B C00N C00Y C00V 0.0(10) . . . . ?
C00C C005 C006 C004 56.6(4) . . . . ?
C00C C005 C006 C00A -178.9(3) . . . . ?
C00C C005 C008 C007 -119.3(3) . . . . ?
C00C C005 C008 C00D 61.6(5) . . . . ?
C00C C00I C00T C00G -1.9(9) . . . . ?
C00C C00M C00O C00G -1.7(9) . . . . ?
C00D C00K C00Q C00L 0.4(9) . . . . ?
C00E C00B C00N C00Y 0.0(8) . . . . ?
C00H C00A C00J C00S -1.0(7) . . . . ?
C00H C00X C00Z C00S -0.8(9) . . . . ?
C00I C00C C00M C00O 2.9(7) . . . . ?
C00J C00A C00H C00X 0.2(7) . . . . ?
C00J C00S C00Z C00X 0.0(9) . . . . ?
C00L C007 C008 C005 -178.5(4) . . . . ?
C00L C007 C008 C00D 0.7(6) . . . . ?
C00L C007 C009 O002 -1.9(7) . . . . ?
C00L C007 C009 N003 179.4(4) . . . . ?
C00M C00C C00I C00T -1.1(8) . . . . ?
C00N C00B C00E C00W -0.1(7) . . . . ?
C00O C00G C00T C00I 3.2(9) . . . . ?
C00O C00G C00U F00F 37.3(10) . . . . ?
C00O C00G C00U F00R -76.7(8) . . . . ?
C00O C00G C00U F1 165.2(8) . . . . ?
C00T C00G C00O C00M -1.4(9) . . . . ?
C00T C00G C00U F00F -145.1(7) . . . . ?
C00T C00G C00U F00R 100.9(8) . . . . ?
C00T C00G C00U F1 -17.2(10) . . . . ?
C00U C00G C00O C00M 176.2(6) . . . . ?
C00U C00G C00T C00I -174.4(6) . . . . ?
C00W C00V C00Y C00N 0.1(11) . . . . ?
C00Y C00V C00W C00E -0.2(10) . . . . ?
